data_1518212
loop_
_publ_author_name
'Maity, Ayan'
'Sulicz, Amanda N.'
'Deligonul, Nihal'
'Zeller, Matthias'
'Hunter, Allen D.'
'Gray, Thomas G.'

_publ_section_title
;
 Suzuki--Miyaura coupling of arylboronic acids to gold(iii)
;
_journal_issue 2
_journal_name_full 'Chem. Sci.'
_journal_page_first 981
_journal_paper_doi 10.1039/C4SC02148G
_journal_volume 6
_journal_year 2015
_chemical_formula_sum 'C24 H18 Au N3 O4'
_chemical_formula_weight 609.38
_chemical_name_systematic
;
 ?
;
_space_group_crystal_system orthorhombic
_space_group_IT_number 60
_space_group_name_Hall '-P 2n 2ab'
_space_group_name_H-M_alt 'P b c n'
_symmetry_space_group_name_Hall '-P 2n 2ab'
_symmetry_space_group_name_H-M 'P b c n'
_atom_sites_solution_hydrogens geom
_atom_sites_solution_primary direct
_atom_sites_solution_secondary difmap
_audit_creation_method SHELXL-2013
_cell_angle_alpha 90
_cell_angle_beta 90
_cell_angle_gamma 90
_cell_formula_units_Z 8
_cell_length_a 11.1263(3)
_cell_length_b 14.1527(4)
_cell_length_c 26.2319(7)
_cell_measurement_reflns_used 9856
_cell_measurement_temperature 100(2)
_cell_measurement_theta_max 30.5163
_cell_measurement_theta_min 2.3284
_cell_volume 4130.7(2)
_computing_cell_refinement 'SAINT V8.34A (Bruker, 2014)'
_computing_data_collection 'Apex2 v2014.1-1 (Bruker, 2014)'
_computing_data_reduction 'SAINT V8.34A (Bruker, 2014)'
_computing_structure_refinement
;  
SHELXL-2013 (Sheldrick, 2013), 
SHELXLE Rev645 (H\"ubschle et al., 2011)
;
_computing_structure_solution 'SHELXS-97 (Sheldrick, 2008)'
_diffrn_ambient_temperature 100(2)
_diffrn_measured_fraction_theta_full 0.997
_diffrn_measured_fraction_theta_max 0.996
_diffrn_measurement_device_type 'Bruker AXS D8 Quest CMOS diffractometer'
_diffrn_measurement_method 'omega and phi scans'
_diffrn_radiation_monochromator 'laterally graded multilayer (Goebel) mirror'
_diffrn_radiation_type MoK\a
_diffrn_radiation_wavelength 0.71073
_diffrn_reflns_av_R_equivalents 0.0312
_diffrn_reflns_av_unetI/netI 0.0244
_diffrn_reflns_Laue_measured_fraction_full 0.997
_diffrn_reflns_Laue_measured_fraction_max 0.996
_diffrn_reflns_limit_h_max 10
_diffrn_reflns_limit_h_min -14
_diffrn_reflns_limit_k_max 17
_diffrn_reflns_limit_k_min -18
_diffrn_reflns_limit_l_max 34
_diffrn_reflns_limit_l_min -34
_diffrn_reflns_number 23940
_diffrn_reflns_point_group_measured_fraction_full 0.997
_diffrn_reflns_point_group_measured_fraction_max 0.996
_diffrn_reflns_theta_full 25.242
_diffrn_reflns_theta_max 28.282
_diffrn_reflns_theta_min 2.328
_diffrn_source 'I-mu-S microsource X-ray tube'
_exptl_absorpt_coefficient_mu 7.161
_exptl_absorpt_correction_T_max 0.7461
_exptl_absorpt_correction_T_min 0.5873
_exptl_absorpt_correction_type multi-scan
_exptl_absorpt_process_details 'Apex2 v2014.1-1 (Bruker, 2014)'
_exptl_crystal_colour colourless
_exptl_crystal_density_diffrn 1.960
_exptl_crystal_description block
_exptl_crystal_F_000 2352
_exptl_crystal_size_max 0.160
_exptl_crystal_size_mid 0.160
_exptl_crystal_size_min 0.120
_refine_diff_density_max 3.255
_refine_diff_density_min -1.347
_refine_diff_density_rms 0.132
_refine_ls_extinction_method none
_refine_ls_goodness_of_fit_ref 1.066
_refine_ls_hydrogen_treatment constr
_refine_ls_matrix_type full
_refine_ls_number_parameters 290
_refine_ls_number_reflns 5103
_refine_ls_number_restraints 0
_refine_ls_restrained_S_all 1.066
_refine_ls_R_factor_all 0.0382
_refine_ls_R_factor_gt 0.0303
_refine_ls_shift/su_max 0.002
_refine_ls_shift/su_mean 0.000
_refine_ls_structure_factor_coef Fsqd
_refine_ls_weighting_details 'w=1/[\s^2^(Fo^2^)+(0.0059P)^2^+28.2499P] where P=(Fo^2^+2Fc^2^)/3'
_refine_ls_weighting_scheme calc
_refine_ls_wR_factor_gt 0.0573
_refine_ls_wR_factor_ref 0.0598
_reflns_Friedel_coverage 0.000
_reflns_number_gt 4447
_reflns_number_total 5103
_reflns_threshold_expression 'I > 2\s(I)'
_cod_data_source_file c4sc02148g2.cif
_cod_data_source_block Quest14mz097_0m
_cod_depositor_comments 'Adding full bibliography for 1518209--1518218.cif.'
_cod_database_code 1518212
_shelx_space_group_comment
;
The symmetry employed for this shelxl refinement is uniquely defined
by the following loop, which should always be used as a source of
symmetry information in preference to the above space-group names.
They are only intended as comments.
;
_shelx_estimated_absorpt_t_min 0.394
_shelx_estimated_absorpt_t_max 0.480
_shelxl_version_number 2013-4

loop_
_space_group_symop_operation_xyz
'x, y, z'
'-x+1/2, -y+1/2, z+1/2'
'-x, y, -z+1/2'
'x+1/2, -y+1/2, -z'
'-x, -y, -z'
'x-1/2, y-1/2, -z-1/2'
'x, -y, z-1/2'
'-x-1/2, y-1/2, z'

loop_
_atom_site_label
_atom_site_type_symbol
_atom_site_fract_x
_atom_site_fract_y
_atom_site_fract_z
_atom_site_U_iso_or_equiv
_atom_site_adp_type
_atom_site_occupancy
_atom_site_site_symmetry_order
_atom_site_calc_flag
_atom_site_refinement_flags_posn
_atom_site_refinement_flags_adp
C1 C 0.2712(4) 0.3646(3) 0.49897(16) 0.0205(9) Uani 1 1 d . .
H1 H 0.3266 0.3703 0.4716 0.025 Uiso 1 1 calc R U
C2 C 0.3159(4) 0.3520(3) 0.54771(16) 0.0218(9) Uani 1 1 d . .
H2 H 0.4000 0.3501 0.5539 0.026 Uiso 1 1 calc R U
C3 C 0.2351(4) 0.3421(3) 0.58702(17) 0.0244(9) Uani 1 1 d . .
H3 H 0.2629 0.3326 0.6209 0.029 Uiso 1 1 calc R U
C4 C 0.1140(4) 0.3460(3) 0.57704(16) 0.0214(9) Uani 1 1 d . .
H4 H 0.0581 0.3381 0.6041 0.026 Uiso 1 1 calc R U
C5 C 0.0724(4) 0.3616(3) 0.52739(15) 0.0168(8) Uani 1 1 d . .
C6 C -0.0531(4) 0.3697(3) 0.51171(15) 0.0168(8) Uani 1 1 d . .
C7 C -0.1487(4) 0.3641(3) 0.54645(16) 0.0215(9) Uani 1 1 d . .
H7 H -0.1331 0.3551 0.5817 0.026 Uiso 1 1 calc R U
C8 C -0.2655(4) 0.3717(3) 0.52915(16) 0.0214(9) Uani 1 1 d . .
H8 H -0.3299 0.3656 0.5527 0.026 Uiso 1 1 calc R U
C9 C -0.2910(4) 0.3881(3) 0.47800(16) 0.0201(8) Uani 1 1 d . .
C10 C -0.1953(4) 0.3940(3) 0.44374(17) 0.0202(9) Uani 1 1 d . .
H10 H -0.2116 0.4051 0.4087 0.024 Uiso 1 1 calc R U
C11 C -0.0769(4) 0.3842(3) 0.45948(14) 0.0164(8) Uani 1 1 d . .
C12 C -0.4177(4) 0.3967(3) 0.45910(18) 0.0270(10) Uani 1 1 d . .
H12A H -0.4693 0.3528 0.4779 0.041 Uiso 1 1 calc R U
H12B H -0.4204 0.3816 0.4227 0.041 Uiso 1 1 calc R U
H12C H -0.4461 0.4615 0.4644 0.041 Uiso 1 1 calc R U
C13 C -0.0177(3) 0.3895(3) 0.34966(14) 0.0139(7) Uani 1 1 d . .
C14 C -0.0629(4) 0.3093(3) 0.32639(16) 0.0232(9) Uani 1 1 d . .
H14 H -0.0418 0.2488 0.3393 0.028 Uiso 1 1 calc R U
C15 C -0.1393(5) 0.3159(3) 0.28411(18) 0.0273(10) Uani 1 1 d . .
H15 H -0.1692 0.2601 0.2685 0.033 Uiso 1 1 calc R U
C16 C -0.1711(4) 0.4036(3) 0.26512(16) 0.0231(9) Uani 1 1 d . .
H16 H -0.2238 0.4093 0.2368 0.028 Uiso 1 1 calc R U
C17 C -0.1239(4) 0.4826(3) 0.28857(16) 0.0207(9) Uani 1 1 d . .
C18 C -0.0473(4) 0.4773(3) 0.33031(16) 0.0211(9) Uani 1 1 d . .
H18 H -0.0157 0.5331 0.3453 0.025 Uiso 1 1 calc R U
C19 C 0.2342(4) 0.3721(3) 0.37377(13) 0.0161(8) Uani 1 1 d . .
C20 C 0.2700(4) 0.2887(3) 0.34891(15) 0.0209(9) Uani 1 1 d . .
H20 H 0.2186 0.2351 0.3500 0.025 Uiso 1 1 calc R U
C21 C 0.3786(4) 0.2825(3) 0.32281(16) 0.0232(9) Uani 1 1 d . .
H21 H 0.4006 0.2249 0.3067 0.028 Uiso 1 1 calc R U
C22 C 0.4547(4) 0.3596(3) 0.32008(17) 0.0258(10) Uani 1 1 d . .
H22 H 0.5294 0.3561 0.3026 0.031 Uiso 1 1 calc R U
C23 C 0.4180(4) 0.4422(3) 0.34373(16) 0.0220(9) Uani 1 1 d . .
C24 C 0.3102(4) 0.4494(3) 0.37007(15) 0.0196(9) Uani 1 1 d . .
H24 H 0.2884 0.5075 0.3856 0.024 Uiso 1 1 calc R U
N1 N 0.1541(3) 0.3692(2) 0.48872(12) 0.0167(7) Uani 1 1 d . .
N2 N -0.1569(4) 0.5766(3) 0.26884(14) 0.0258(9) Uani 1 1 d . .
N3 N 0.4970(4) 0.5257(3) 0.34233(17) 0.0343(10) Uani 1 1 d . .
O1 O -0.2209(4) 0.5807(3) 0.23034(13) 0.0398(9) Uani 1 1 d . .
O2 O -0.1198(4) 0.6467(2) 0.29135(13) 0.0356(9) Uani 1 1 d . .
O3 O 0.4678(4) 0.5959(3) 0.36700(15) 0.0381(9) Uani 1 1 d . .
O4 O 0.5890(4) 0.5218(3) 0.3171(2) 0.0677(16) Uani 1 1 d . .
Au1 Au 0.07609(2) 0.38044(2) 0.41557(2) 0.01451(5) Uani 1 1 d . .

loop_
_atom_site_aniso_label
_atom_site_aniso_U_11
_atom_site_aniso_U_22
_atom_site_aniso_U_33
_atom_site_aniso_U_23
_atom_site_aniso_U_13
_atom_site_aniso_U_12
C1 0.020(2) 0.021(2) 0.0205(19) 0.0009(16) 0.0012(17) -0.0005(18)
C2 0.021(2) 0.023(2) 0.022(2) 0.0015(17) -0.0047(17) 0.0010(18)
C3 0.031(2) 0.025(2) 0.018(2) -0.0004(17) -0.0035(19) 0.0008(19)
C4 0.029(2) 0.0202(19) 0.0151(19) -0.0007(16) 0.0016(17) 0.0003(18)
C5 0.021(2) 0.0141(18) 0.0156(17) -0.0016(14) 0.0024(17) -0.0007(16)
C6 0.021(2) 0.0111(18) 0.0184(18) -0.0016(15) 0.0055(16) -0.0008(15)
C7 0.025(2) 0.023(2) 0.0164(19) -0.0017(16) 0.0071(17) -0.0024(18)
C8 0.022(2) 0.021(2) 0.0214(19) -0.0022(17) 0.0098(17) -0.0044(18)
C9 0.016(2) 0.018(2) 0.026(2) -0.0009(17) 0.0024(17) 0.0008(17)
C10 0.024(2) 0.0140(19) 0.023(2) 0.0011(16) 0.0052(17) 0.0025(17)
C11 0.021(2) 0.0143(17) 0.0136(17) 0.0003(14) 0.0026(16) -0.0017(17)
C12 0.014(2) 0.033(3) 0.034(2) 0.0000(19) 0.0009(19) 0.0019(19)
C13 0.0085(18) 0.0223(19) 0.0109(16) -0.0015(15) 0.0026(13) -0.0001(16)
C14 0.027(3) 0.022(2) 0.021(2) -0.0002(16) 0.0014(19) -0.0018(19)
C15 0.028(3) 0.025(2) 0.028(2) -0.0047(19) -0.003(2) -0.005(2)
C16 0.020(2) 0.032(2) 0.018(2) -0.0005(17) 0.0014(17) -0.0035(19)
C17 0.019(2) 0.025(2) 0.018(2) 0.0021(16) 0.0038(17) 0.0013(18)
C18 0.023(2) 0.023(2) 0.017(2) 0.0006(17) 0.0022(17) -0.0011(17)
C19 0.017(2) 0.0219(19) 0.0098(16) 0.0013(15) 0.0004(14) 0.0015(17)
C20 0.027(2) 0.020(2) 0.0159(19) 0.0008(16) -0.0010(18) 0.0017(18)
C21 0.026(2) 0.025(2) 0.019(2) -0.0036(17) -0.0007(18) 0.0070(19)
C22 0.019(2) 0.038(3) 0.020(2) -0.0015(19) 0.0034(17) 0.0058(19)
C23 0.020(2) 0.027(2) 0.0190(19) 0.0017(16) 0.0011(18) -0.0050(19)
C24 0.022(2) 0.022(2) 0.0149(19) -0.0013(16) 0.0001(17) 0.0018(17)
N1 0.0203(18) 0.0153(16) 0.0145(15) -0.0013(13) 0.0010(13) 0.0002(14)
N2 0.030(2) 0.028(2) 0.0195(18) 0.0044(15) -0.0027(16) 0.0009(17)
N3 0.028(2) 0.034(2) 0.041(3) -0.0021(19) 0.007(2) -0.0088(19)
O1 0.056(3) 0.036(2) 0.0277(18) 0.0050(15) -0.0132(19) -0.0005(19)
O2 0.048(2) 0.0271(18) 0.0320(18) 0.0034(15) -0.0112(17) -0.0068(17)
O3 0.040(2) 0.0305(19) 0.044(2) -0.0044(16) 0.0057(18) -0.0101(17)
O4 0.042(3) 0.058(3) 0.103(4) -0.016(3) 0.043(3) -0.020(2)
Au1 0.01494(8) 0.01625(7) 0.01233(7) 0.00022(6) 0.00224(6) -0.00022(6)

loop_
_atom_type_symbol
_atom_type_description
_atom_type_scat_dispersion_real
_atom_type_scat_dispersion_imag
_atom_type_scat_source
C C 0.0033 0.0016 'International Tables Vol C Tables 4.2.6.8 and 6.1.1.4'
H H 0.0000 0.0000 'International Tables Vol C Tables 4.2.6.8 and 6.1.1.4'
N N 0.0061 0.0033 'International Tables Vol C Tables 4.2.6.8 and 6.1.1.4'
O O 0.0106 0.0060 'International Tables Vol C Tables 4.2.6.8 and 6.1.1.4'
Au Au -2.0133 8.8022 'International Tables Vol C Tables 4.2.6.8 and 6.1.1.4'

loop_
_geom_angle_atom_site_label_1
_geom_angle_atom_site_label_2
_geom_angle_atom_site_label_3
_geom_angle
N1 C1 C2 123.0(4)
N1 C1 H1 118.5
C2 C1 H1 118.5
C3 C2 C1 118.2(4)
C3 C2 H2 120.9
C1 C2 H2 120.9
C4 C3 C2 119.6(4)
C4 C3 H3 120.2
C2 C3 H3 120.2
C3 C4 C5 120.5(4)
C3 C4 H4 119.7
C5 C4 H4 119.7
N1 C5 C4 118.9(4)
N1 C5 C6 114.9(3)
C4 C5 C6 126.2(4)
C7 C6 C11 119.8(4)
C7 C6 C5 122.5(4)
C11 C6 C5 117.7(4)
C8 C7 C6 119.7(4)
C8 C7 H7 120.1
C6 C7 H7 120.1
C7 C8 C9 121.4(4)
C7 C8 H8 119.3
C9 C8 H8 119.3
C8 C9 C10 118.4(4)
C8 C9 C12 121.6(4)
C10 C9 C12 120.0(4)
C11 C10 C9 121.8(4)
C11 C10 H10 119.1
C9 C10 H10 119.1
C10 C11 C6 118.8(4)
C10 C11 Au1 128.5(3)
C6 C11 Au1 112.6(3)
C9 C12 H12A 109.5
C9 C12 H12B 109.5
H12A C12 H12B 109.5
C9 C12 H12C 109.5
H12A C12 H12C 109.5
H12B C12 H12C 109.5
C18 C13 C14 119.3(4)
C18 C13 Au1 119.6(3)
C14 C13 Au1 120.8(3)
C13 C14 C15 121.0(4)
C13 C14 H14 119.5
C15 C14 H14 119.5
C16 C15 C14 120.0(4)
C16 C15 H15 120.0
C14 C15 H15 120.0
C17 C16 C15 118.0(4)
C17 C16 H16 121.0
C15 C16 H16 121.0
C16 C17 C18 122.7(4)
C16 C17 N2 118.7(4)
C18 C17 N2 118.6(4)
C13 C18 C17 119.0(4)
C13 C18 H18 120.5
C17 C18 H18 120.5
C24 C19 C20 117.2(4)
C24 C19 Au1 120.6(3)
C20 C19 Au1 122.2(3)
C21 C20 C19 121.8(4)
C21 C20 H20 119.1
C19 C20 H20 119.1
C22 C21 C20 120.5(4)
C22 C21 H21 119.8
C20 C21 H21 119.8
C21 C22 C23 117.5(4)
C21 C22 H22 121.2
C23 C22 H22 121.2
C22 C23 C24 122.7(4)
C22 C23 N3 119.4(4)
C24 C23 N3 117.9(4)
C19 C24 C23 120.3(4)
C19 C24 H24 119.9
C23 C24 H24 119.9
C1 N1 C5 119.8(4)
C1 N1 Au1 126.1(3)
C5 N1 Au1 114.0(3)
O2 N2 O1 123.4(4)
O2 N2 C17 118.5(4)
O1 N2 C17 118.1(4)
O4 N3 O3 122.9(5)
O4 N3 C23 118.5(4)
O3 N3 C23 118.6(4)
C13 Au1 C11 92.87(15)
C13 Au1 C19 89.38(15)
C11 Au1 C19 177.22(15)
C13 Au1 N1 173.22(14)
C11 Au1 N1 80.41(15)
C19 Au1 N1 97.32(14)

loop_
_geom_bond_atom_site_label_1
_geom_bond_atom_site_label_2
_geom_bond_distance
C1 N1 1.332(6)
C1 C2 1.384(6)
C1 H1 0.9500
C2 C3 1.375(6)
C2 H2 0.9500
C3 C4 1.374(7)
C3 H3 0.9500
C4 C5 1.400(6)
C4 H4 0.9500
C5 N1 1.366(5)
C5 C6 1.460(6)
C6 C7 1.403(6)
C6 C11 1.411(5)
C7 C8 1.381(7)
C7 H7 0.9500
C8 C9 1.391(6)
C8 H8 0.9500
C9 C10 1.396(6)
C9 C12 1.499(6)
C10 C11 1.387(6)
C10 H10 0.9500
C11 Au1 2.056(4)
C12 H12A 0.9800
C12 H12B 0.9800
C12 H12C 0.9800
C13 C18 1.381(6)
C13 C14 1.384(6)
C13 Au1 2.024(4)
C14 C15 1.400(7)
C14 H14 0.9500
C15 C16 1.383(7)
C15 H15 0.9500
C16 C17 1.380(6)
C16 H16 0.9500
C17 C18 1.390(6)
C17 N2 1.475(6)
C18 H18 0.9500
C19 C24 1.386(6)
C19 C20 1.406(6)
C19 Au1 2.076(4)
C20 C21 1.391(7)
C20 H20 0.9500
C21 C22 1.383(7)
C21 H21 0.9500
C22 C23 1.384(6)
C22 H22 0.9500
C23 C24 1.388(6)
C23 N3 1.474(6)
C24 H24 0.9500
N1 Au1 2.112(3)
N2 O2 1.226(5)
N2 O1 1.237(5)
N3 O4 1.221(6)
N3 O3 1.228(5)

loop_
_geom_torsion_atom_site_label_1
_geom_torsion_atom_site_label_2
_geom_torsion_atom_site_label_3
_geom_torsion_atom_site_label_4
_geom_torsion
N1 C1 C2 C3 1.2(7)
C1 C2 C3 C4 -0.7(7)
C2 C3 C4 C5 -1.1(7)
C3 C4 C5 N1 2.5(6)
C3 C4 C5 C6 -178.3(4)
N1 C5 C6 C7 -179.7(4)
C4 C5 C6 C7 1.1(7)
N1 C5 C6 C11 0.1(5)
C4 C5 C6 C11 -179.1(4)
C11 C6 C7 C8 0.7(6)
C5 C6 C7 C8 -179.5(4)
C6 C7 C8 C9 -2.2(7)
C7 C8 C9 C10 1.9(6)
C7 C8 C9 C12 -179.8(4)
C8 C9 C10 C11 -0.1(6)
C12 C9 C10 C11 -178.5(4)
C9 C10 C11 C6 -1.3(6)
C9 C10 C11 Au1 175.0(3)
C7 C6 C11 C10 1.0(6)
C5 C6 C11 C10 -178.8(4)
C7 C6 C11 Au1 -175.9(3)
C5 C6 C11 Au1 4.4(5)
C18 C13 C14 C15 -0.9(7)
Au1 C13 C14 C15 172.6(4)
C13 C14 C15 C16 -0.3(7)
C14 C15 C16 C17 1.0(7)
C15 C16 C17 C18 -0.5(7)
C15 C16 C17 N2 -180.0(4)
C14 C13 C18 C17 1.4(6)
Au1 C13 C18 C17 -172.2(3)
C16 C17 C18 C13 -0.7(7)
N2 C17 C18 C13 178.8(4)
C24 C19 C20 C21 1.8(6)
Au1 C19 C20 C21 -177.2(3)
C19 C20 C21 C22 -0.7(7)
C20 C21 C22 C23 -0.6(7)
C21 C22 C23 C24 0.8(7)
C21 C22 C23 N3 179.3(4)
C20 C19 C24 C23 -1.5(6)
Au1 C19 C24 C23 177.5(3)
C22 C23 C24 C19 0.2(7)
N3 C23 C24 C19 -178.2(4)
C2 C1 N1 C5 0.2(6)
C2 C1 N1 Au1 -176.2(3)
C4 C5 N1 C1 -2.0(6)
C6 C5 N1 C1 178.7(4)
C4 C5 N1 Au1 174.8(3)
C6 C5 N1 Au1 -4.4(4)
C16 C17 N2 O2 176.3(4)
C18 C17 N2 O2 -3.2(6)
C16 C17 N2 O1 -3.6(6)
C18 C17 N2 O1 176.9(4)
C22 C23 N3 O4 5.2(7)
C24 C23 N3 O4 -176.3(5)
C22 C23 N3 O3 -174.1(5)
C24 C23 N3 O3 4.4(7)
